data_7208820
loop_
_publ_author_name
'Toma, Oksana'
'Mercier, Nicolas'
'Bouilland, Mathilde'
'Allain, Magali'

_publ_section_title
;
 N-oxide-4,4&#x2032;-bipyridine, a forgotten ligand in coordination
 chemistry: structure--photoluminescence property relationships in 2D and
 1D lead-coordination polymers
;
_journal_issue 23
_journal_name_full CrystEngComm
_journal_page_first 7844
_journal_paper_doi 10.1039/c2ce26237a
_journal_volume 14
_journal_year 2012
_chemical_formula_sum 'C20 H18 Cl2 N6 O8 Pb'
_chemical_formula_weight 748.5
_chemical_name_systematic
;
?
;
_space_group_IT_number 15
_symmetry_cell_setting monoclinic
_symmetry_space_group_name_Hall '-C 2yc'
_symmetry_space_group_name_H-M 'C 1 2/c 1'
_atom_sites_solution_hydrogens geom
_atom_sites_solution_primary direct
_atom_sites_solution_secondary difmap
_audit_conform_dict_location ftp://ftp.iucr.org/pub/cif_core.dic
_audit_conform_dict_name cif_core.dic
_audit_conform_dict_version 2.3
_audit_creation_date 2012-07-06T18:24:58-00:00
_audit_creation_method 'WinGX routine CIF_UPDATE'
_cell_angle_alpha 90
_cell_angle_beta 97.55(1)
_cell_angle_gamma 90
_cell_formula_units_Z 4
_cell_length_a 16.847(1)
_cell_length_b 4.0866(5)
_cell_length_c 35.249(3)
_cell_measurement_temperature 293(2)
_cell_volume 2405.7(4)
_computing_structure_refinement 'SHELXL-97 (Sheldrick, 1997)'
_diffrn_ambient_temperature 293(2)
_diffrn_detector_area_resol_mean 9
_diffrn_measured_fraction_theta_full 0.958
_diffrn_measured_fraction_theta_max 0.958
_diffrn_measurement_device_type KappaCCD
_diffrn_measurement_method CCD
_diffrn_radiation_monochromator 'horizontally mounted graphite crystal'
_diffrn_radiation_probe x-ray
_diffrn_radiation_source 'fine-focus sealed tube'
_diffrn_radiation_wavelength 0.71073
_diffrn_reflns_av_R_equivalents 0.0637
_diffrn_reflns_av_unetI/netI 0.091
_diffrn_reflns_limit_h_max 23
_diffrn_reflns_limit_h_min -23
_diffrn_reflns_limit_k_max 5
_diffrn_reflns_limit_k_min -5
_diffrn_reflns_limit_l_max 49
_diffrn_reflns_limit_l_min -48
_diffrn_reflns_number 13502
_diffrn_reflns_theta_full 30.06
_diffrn_reflns_theta_max 30.06
_diffrn_reflns_theta_min 3.99
_exptl_absorpt_coefficient_mu 7.294
_exptl_absorpt_correction_T_max 0.528
_exptl_absorpt_correction_T_min 0.405
_exptl_absorpt_correction_type multi-scan
_exptl_absorpt_process_details '(SADABS (Sheldrick, Bruker, 2000))'
_exptl_crystal_colour colourless
_exptl_crystal_density_diffrn 2.066
_exptl_crystal_density_method 'not measured'
_exptl_crystal_description prism
_exptl_crystal_F_000 1440
_exptl_crystal_size_max 0.16
_exptl_crystal_size_mid 0.08
_exptl_crystal_size_min 0.07
_refine_diff_density_max 1.283
_refine_diff_density_min -1.883
_refine_diff_density_rms 0.17
_refine_ls_extinction_method none
_refine_ls_goodness_of_fit_ref 1.039
_refine_ls_hydrogen_treatment constr
_refine_ls_matrix_type full
_refine_ls_number_parameters 168
_refine_ls_number_reflns 3392
_refine_ls_number_restraints 0
_refine_ls_restrained_S_all 1.039
_refine_ls_R_factor_all 0.0856
_refine_ls_R_factor_gt 0.0399
_refine_ls_shift/su_max 0
_refine_ls_shift/su_mean 0
_refine_ls_structure_factor_coef Fsqd
_refine_ls_weighting_details 'calc w=1/[\s^2^(Fo^2^)+(0.0232P)^2^+2.7105P] where P=(Fo^2^+2Fc^2^)/3'
_refine_ls_weighting_scheme calc
_refine_ls_wR_factor_gt 0.0617
_refine_ls_wR_factor_ref 0.0685
_reflns_number_gt 2294
_reflns_number_total 3392
_reflns_threshold_expression >2sigma(I)
_cod_data_source_file c2ce26237a.txt
_cod_data_source_block 2
_cod_original_cell_volume 2406.0(4)
_cod_database_code 7208820

loop_
_symmetry_equiv_pos_as_xyz
'x, y, z'
'-x, y, -z+1/2'
'x+1/2, y+1/2, z'
'-x+1/2, y+1/2, -z+1/2'
'-x, -y, -z'
'x, -y, z-1/2'
'-x+1/2, -y+1/2, -z'
'x+1/2, -y+1/2, z-1/2'

loop_
_atom_site_label
_atom_site_type_symbol
_atom_site_fract_x
_atom_site_fract_y
_atom_site_fract_z
_atom_site_U_iso_or_equiv
_atom_site_adp_type
_atom_site_occupancy
_atom_site_symmetry_multiplicity
_atom_site_calc_flag
_atom_site_refinement_flags
Pb1 Pb 0 0.35781(6) 0.25 0.03215(10) Uani 1 2 d S
Cl1 Cl -0.02418(9) -0.1474(3) 0.30482(4) 0.0544(3) Uani 1 1 d .
N1 N 0.1879(2) 0.2480(9) 0.30250(10) 0.0363(9) Uani 1 1 d .
O1 O 0.14759(19) 0.4107(9) 0.27371(9) 0.0501(9) Uani 1 1 d .
C6 C 0.3238(3) -0.2429(12) 0.39568(13) 0.0392(12) Uani 1 1 d .
C5 C 0.2554(3) 0.0885(13) 0.29745(13) 0.0432(13) Uani 1 1 d .
H5 H 0.2718 0.0829 0.2733 0.052 Uiso 1 1 calc R
C2 C 0.2050(3) 0.0847(11) 0.36728(12) 0.0352(11) Uani 1 1 d .
H2 H 0.1858 0.0807 0.3909 0.042 Uiso 1 1 calc R
C1 C 0.1624(3) 0.2465(12) 0.33725(13) 0.0397(12) Uani 1 1 d .
H1 H 0.1156 0.3562 0.3408 0.048 Uiso 1 1 calc R
C3 C 0.2764(3) -0.0738(11) 0.36314(12) 0.0324(11) Uani 1 1 d .
C4 C 0.3000(3) -0.0640(12) 0.32694(13) 0.0411(12) Uani 1 1 d .
H4 H 0.3477 -0.1647 0.3228 0.049 Uiso 1 1 calc R
C10 C 0.3990(3) -0.3713(15) 0.39303(16) 0.0596(15) Uani 1 1 d .
H10 H 0.422 -0.3435 0.3707 0.072 Uiso 1 1 calc R
N2 N 0.4073(4) -0.5774(12) 0.45529(17) 0.0728(16) Uani 1 1 d .
H2A H 0.4329 -0.6847 0.474 0.087 Uiso 1 1 calc R
C9 C 0.4402(4) -0.5421(16) 0.4238(2) 0.0736(19) Uani 1 1 d .
H9 H 0.4905 -0.6301 0.422 0.088 Uiso 1 1 calc R
C7 C 0.2942(3) -0.2877(15) 0.43032(15) 0.0575(16) Uani 1 1 d .
H7 H 0.2445 -0.2016 0.4337 0.069 Uiso 1 1 calc R
C8 C 0.3369(4) -0.4553(17) 0.45928(18) 0.0722(19) Uani 1 1 d .
H8 H 0.3161 -0.4839 0.4822 0.087 Uiso 1 1 calc R
N3 N 0.3962(3) 0.0962(12) 0.54878(12) 0.0507(11) Uani 1 1 d .
O2 O 0.4092(2) -0.0137(12) 0.58154(11) 0.0770(14) Uani 1 1 d .
O3 O 0.4448(2) 0.0455(11) 0.52520(10) 0.0634(11) Uani 1 1 d .
O4 O 0.3360(3) 0.2594(13) 0.53909(13) 0.0928(17) Uani 1 1 d .

loop_
_atom_site_aniso_label
_atom_site_aniso_U_11
_atom_site_aniso_U_22
_atom_site_aniso_U_33
_atom_site_aniso_U_23
_atom_site_aniso_U_13
_atom_site_aniso_U_12
Pb1 0.03234(15) 0.02868(15) 0.03515(14) 0 0.00342(10) 0
Cl1 0.0737(9) 0.0450(8) 0.0491(7) -0.0046(7) 0.0258(6) -0.0039(7)
N1 0.030(2) 0.042(2) 0.037(2) 0.0006(17) 0.0042(18) -0.0068(17)
O1 0.040(2) 0.070(3) 0.0381(17) 0.0183(18) -0.0004(15) -0.0002(19)
C6 0.036(3) 0.034(3) 0.045(3) -0.002(2) -0.003(2) -0.003(2)
C5 0.042(3) 0.054(3) 0.038(3) -0.005(3) 0.019(2) 0.004(3)
C2 0.033(3) 0.040(3) 0.034(2) -0.001(2) 0.009(2) 0.004(2)
C1 0.033(3) 0.050(3) 0.038(3) -0.002(2) 0.011(2) 0.002(2)
C3 0.030(2) 0.029(3) 0.038(2) -0.0048(19) 0.005(2) -0.0041(19)
C4 0.036(3) 0.044(3) 0.046(3) -0.003(2) 0.015(2) 0.001(2)
C10 0.049(3) 0.065(4) 0.062(3) -0.016(3) -0.003(3) 0.016(3)
N2 0.079(4) 0.052(3) 0.075(4) 0.006(3) -0.034(3) -0.002(3)
C9 0.056(4) 0.061(4) 0.093(5) -0.019(4) -0.031(4) 0.019(3)
C7 0.047(3) 0.070(4) 0.055(3) 0.023(3) 0.002(3) 0.004(3)
C8 0.066(4) 0.074(5) 0.070(4) 0.029(4) -0.015(3) -0.007(4)
N3 0.041(3) 0.062(3) 0.050(3) 0.007(2) 0.010(2) 0.013(2)
O2 0.070(3) 0.117(4) 0.049(2) 0.022(2) 0.022(2) 0.046(3)
O3 0.052(2) 0.096(3) 0.046(2) 0.009(2) 0.0214(18) 0.027(2)
O4 0.068(3) 0.139(4) 0.077(3) 0.051(3) 0.032(2) 0.060(3)

loop_
_atom_type_symbol
_atom_type_description
_atom_type_scat_dispersion_real
_atom_type_scat_dispersion_imag
_atom_type_scat_source
C C 0.003 0.002 'International Tables Vol C Tables 4.2.6.8 and 6.1.1.4'
H H 0 0 'International Tables Vol C Tables 4.2.6.8 and 6.1.1.4'
Cl Cl 0.148 0.159 'International Tables Vol C Tables 4.2.6.8 and 6.1.1.4'
N N 0.006 0.003 'International Tables Vol C Tables 4.2.6.8 and 6.1.1.4'
O O 0.011 0.006 'International Tables Vol C Tables 4.2.6.8 and 6.1.1.4'
Pb Pb -3.394 10.111 'International Tables Vol C Tables 4.2.6.8 and 6.1.1.4'

loop_
_geom_angle_atom_site_label_1
_geom_angle_atom_site_label_2
_geom_angle_atom_site_label_3
_geom_angle
_geom_angle_site_symmetry_1
_geom_angle_site_symmetry_3
O1 Pb1 O1 170.18(17) . 2
O1 Pb1 Cl1 86.41(9) . 1_565
O1 Pb1 Cl1 86.65(8) 2 1_565
O1 Pb1 Cl1 86.65(8) . 2_565
O1 Pb1 Cl1 86.41(9) 2 2_565
Cl1 Pb1 Cl1 90.13(5) 1_565 2_565
O1 Pb1 Cl1 93.62(9) . 2
O1 Pb1 Cl1 93.38(8) 2 2
Cl1 Pb1 Cl1 179.40(4) 1_565 2
Cl1 Pb1 Cl1 90.47(3) 2_565 2
O1 Pb1 Cl1 93.38(8) . .
O1 Pb1 Cl1 93.62(9) 2 .
Cl1 Pb1 Cl1 90.47(3) 1_565 .
Cl1 Pb1 Cl1 179.40(4) 2_565 .
Cl1 Pb1 Cl1 88.93(5) 2 .
Pb1 Cl1 Pb1 90.47(3) 1_545 .
O1 N1 C5 120.0(4) . .
O1 N1 C1 120.4(4) . .
C5 N1 C1 119.6(4) . .
N1 O1 Pb1 126.4(3) . .
C10 C6 C7 116.5(5) . .
C10 C6 C3 122.0(5) . .
C7 C6 C3 121.5(4) . .
N1 C5 C4 121.1(4) . .
C1 C2 C3 121.1(4) . .
N1 C1 C2 120.5(4) . .
C4 C3 C2 116.1(4) . .
C4 C3 C6 122.4(4) . .
C2 C3 C6 121.5(4) . .
C5 C4 C3 121.5(4) . .
C6 C10 C9 120.3(6) . .
C8 N2 C9 122.5(6) . .
N2 C9 C10 119.3(6) . .
C8 C7 C6 120.8(6) . .
N2 C8 C7 120.7(6) . .
O4 N3 O2 120.0(4) . .
O4 N3 O3 119.5(4) . .
O2 N3 O3 120.5(4) . .

loop_
_geom_bond_atom_site_label_1
_geom_bond_atom_site_label_2
_geom_bond_distance
_geom_bond_site_symmetry_2
Pb1 O1 2.526(3) .
Pb1 O1 2.526(3) 2
Pb1 Cl1 2.8628(13) 1_565
Pb1 Cl1 2.8628(13) 2_565
Pb1 Cl1 2.8930(13) 2
Pb1 Cl1 2.8930(13) .
Cl1 Pb1 2.8628(13) 1_545
N1 O1 1.324(5) .
N1 C5 1.344(6) .
N1 C1 1.350(6) .
C6 C10 1.386(7) .
C6 C7 1.391(7) .
C6 C3 1.480(6) .
C5 C4 1.352(7) .
C2 C1 1.369(7) .
C2 C3 1.391(6) .
C3 C4 1.386(6) .
C10 C9 1.395(8) .
N2 C8 1.311(8) .
N2 C9 1.314(8) .
C7 C8 1.355(8) .
N3 O4 1.224(5) .
N3 O2 1.232(5) .
N3 O3 1.258(5) .
